data_1505737
loop_
_publ_author_name
'Bujak, Maciej'
'Angel, Ross J.'

_publ_section_title
;
 High-pressure- and low-temperature-induced changes in
 [(CH3)2NH(CH2)2NH3][SbCl5].
;
_journal_issue 21
_journal_name_full 'The journal of physical chemistry. B'
_journal_page_first 10322
_journal_page_last 10331
_journal_paper_doi 10.1021/jp060652v
_journal_volume 110
_journal_year 2006
_chemical_formula_moiety 'C4 H14 N2, Cl5 Sb'
_chemical_formula_sum 'C4 H14 Cl5 N2 Sb'
_chemical_formula_weight 389.17
_chemical_name_common
; 
 N,N-Dimethylethylenediammonium Pentachloroantimonate(III)  
;
_chemical_name_systematic
; 
 N,N-Dimethylethylenediammonium Pentachloroantimonate(III) 
;
_space_group_IT_number 14
_symmetry_cell_setting monoclinic
_symmetry_space_group_name_Hall '-P 2ybc'
_symmetry_space_group_name_H-M 'P 1 21/c 1'
_atom_sites_solution_hydrogens difmap
_atom_sites_solution_primary Patterson
_atom_sites_solution_secondary difmap
_audit_creation_method SHELXL-97
_cell_angle_alpha 90.00
_cell_angle_beta 97.066(4)
_cell_angle_gamma 90.00
_cell_formula_units_Z 4
_cell_length_a 12.3660(7)
_cell_length_b 10.1778(5)
_cell_length_c 10.2219(6)
_cell_measurement_reflns_used 10671
_cell_measurement_temperature 100.0(1)
_cell_measurement_theta_max 30.6
_cell_measurement_theta_min 2.6
_cell_volume 1276.74(12)
_computing_cell_refinement 'CrysAlis RED (Oxford Diffraction, 2004)'
_computing_data_collection 'CrysAlis CCD (Oxford Diffraction, 2004)'
_computing_data_reduction 'CrysAlis RED (Oxford Diffraction, 2004)'
_computing_molecular_graphics 'Bruker SHELXTL NT (Sheldrick, 2001)'
_computing_publication_material 'SHELXL-97 (Sheldrick, 1997)'
_computing_structure_refinement 'SHELXL-97 (Sheldrick, 1997)'
_computing_structure_solution 'SHELXS-97 (Sheldrick, 1990)'
_diffrn_ambient_temperature 100.0(1)
_diffrn_measured_fraction_theta_full 0.996
_diffrn_measured_fraction_theta_max 0.996
_diffrn_measurement_device_type 'Oxford Diffraction Xcalibur-2'
_diffrn_measurement_method '\w- and \f-scans'
_diffrn_radiation_monochromator graphite
_diffrn_radiation_source 'fine-focus sealed tube'
_diffrn_radiation_type MoK\a
_diffrn_radiation_wavelength 0.71073
_diffrn_reflns_av_R_equivalents 0.0379
_diffrn_reflns_av_sigmaI/netI 0.0185
_diffrn_reflns_limit_h_max 14
_diffrn_reflns_limit_h_min -14
_diffrn_reflns_limit_k_max 12
_diffrn_reflns_limit_k_min -12
_diffrn_reflns_limit_l_max 12
_diffrn_reflns_limit_l_min -12
_diffrn_reflns_number 17402
_diffrn_reflns_theta_full 25.00
_diffrn_reflns_theta_max 25.00
_diffrn_reflns_theta_min 4.00
_exptl_absorpt_coefficient_mu 3.166
_exptl_absorpt_correction_T_max 0.9110
_exptl_absorpt_correction_T_min 0.7025
_exptl_absorpt_correction_type numerical
_exptl_absorpt_process_details
;
 CrysAlis RED  (Oxford Diffraction, 2004) 
;
_exptl_crystal_colour colorless
_exptl_crystal_density_diffrn 2.025
_exptl_crystal_density_method 'not measured'
_exptl_crystal_description plate
_exptl_crystal_F_000 752
_exptl_crystal_size_max 0.12
_exptl_crystal_size_mid 0.09
_exptl_crystal_size_min 0.03
_refine_diff_density_max 0.303
_refine_diff_density_min -0.361
_refine_diff_density_rms 0.068
_refine_ls_extinction_method none
_refine_ls_goodness_of_fit_ref 1.191
_refine_ls_hydrogen_treatment constr
_refine_ls_matrix_type full
_refine_ls_number_parameters 109
_refine_ls_number_reflns 2234
_refine_ls_number_restraints 0
_refine_ls_restrained_S_all 1.191
_refine_ls_R_factor_all 0.0244
_refine_ls_R_factor_gt 0.0226
_refine_ls_shift/su_max 0.001
_refine_ls_shift/su_mean 0.000
_refine_ls_structure_factor_coef Fsqd
_refine_ls_weighting_details 'calc w=1/[\s^2^(Fo^2^)+(0.0095P)^2^+0.9914P] where P=(Fo^2^+2Fc^2^)/3'
_refine_ls_weighting_scheme calc
_refine_ls_wR_factor_gt 0.0350
_refine_ls_wR_factor_ref 0.0355
_reflns_number_gt 2180
_reflns_number_total 2234
_reflns_threshold_expression >2sigma(I)
_cod_data_source_file jp060652vsi20060131_042319.cif
_cod_data_source_block 100K
_cod_depositor_comments
;
The following automatic conversions were performed:
'_atom_site_symetry_multiplicity' tag replaced with
'_atom_site_symmetry_multiplicity'.

Automatic conversion script
Id: cif_correct_tags 1440 2010-10-19 06:21:57Z saulius 
;
_cod_original_sg_symbol_H-M 'P 21/c'
_cod_database_code 1505737

loop_
_symmetry_equiv_pos_as_xyz
'x, y, z'
'-x, y+1/2, -z+1/2'
'-x, -y, -z'
'x, -y-1/2, z-1/2'

loop_
_atom_site_label
_atom_site_type_symbol
_atom_site_fract_x
_atom_site_fract_y
_atom_site_fract_z
_atom_site_U_iso_or_equiv
_atom_site_adp_type
_atom_site_occupancy
_atom_site_symmetry_multiplicity
_atom_site_calc_flag
_atom_site_refinement_flags
Sb1 Sb 0.235690(14) 0.854645(17) 0.348727(16) 0.01054(6) Uani 1 1 d .
Cl1 Cl 0.35063(5) 0.95123(6) 0.20325(6) 0.01423(14) Uani 1 1 d .
Cl2 Cl 0.11084(5) 1.04010(6) 0.31934(7) 0.02036(16) Uani 1 1 d .
Cl3 Cl 0.40427(5) 0.64662(6) 0.37213(6) 0.01297(13) Uani 1 1 d .
Cl4 Cl 0.13164(6) 0.73921(7) 0.14802(7) 0.02012(15) Uani 1 1 d .
Cl5 Cl 0.35127(5) 0.99704(6) 0.53269(6) 0.01333(14) Uani 1 1 d .
N1 N 0.46973(17) 0.2153(2) 0.3715(2) 0.0120(5) Uani 1 1 d .
H1 H 0.5176 0.1886 0.3189 0.014 Uiso 1 1 d R
H2 H 0.5036 0.2640 0.4363 0.014 Uiso 1 1 d R
H3 H 0.4397 0.1457 0.4054 0.014 Uiso 1 1 d R
C1 C 0.3837(2) 0.2945(3) 0.2945(2) 0.0134(6) Uani 1 1 d .
H4 H 0.3503 0.2437 0.2200 0.016 Uiso 1 1 d R
H5 H 0.4159 0.3726 0.2608 0.016 Uiso 1 1 d R
C2 C 0.2975(2) 0.3343(2) 0.3810(2) 0.0125(5) Uani 1 1 d .
H6 H 0.2596 0.2564 0.4057 0.015 Uiso 1 1 d R
H7 H 0.3327 0.3748 0.4610 0.015 Uiso 1 1 d R
N2 N 0.21690(17) 0.4282(2) 0.3118(2) 0.0116(5) Uani 1 1 d .
H8 H 0.2549 0.4967 0.2829 0.014 Uiso 1 1 d R
C3 C 0.1486(2) 0.3703(3) 0.1941(3) 0.0152(6) Uani 1 1 d .
H9 H 0.1953 0.3358 0.1340 0.023 Uiso 1 1 d R
H10 H 0.1043 0.3008 0.2223 0.023 Uiso 1 1 d R
H11 H 0.1026 0.4372 0.1508 0.023 Uiso 1 1 d R
C4 C 0.1446(2) 0.4820(3) 0.4059(3) 0.0197(6) Uani 1 1 d .
H12 H 0.1885 0.5190 0.4809 0.030 Uiso 1 1 d R
H13 H 0.0985 0.5490 0.3628 0.030 Uiso 1 1 d R
H14 H 0.1003 0.4126 0.4343 0.030 Uiso 1 1 d R

loop_
_atom_site_aniso_label
_atom_site_aniso_U_11
_atom_site_aniso_U_22
_atom_site_aniso_U_33
_atom_site_aniso_U_23
_atom_site_aniso_U_13
_atom_site_aniso_U_12
Sb1 0.01044(9) 0.00925(9) 0.01190(9) -0.00020(7) 0.00123(6) -0.00073(8)
Cl1 0.0154(3) 0.0149(3) 0.0127(3) 0.0011(3) 0.0030(3) -0.0028(3)
Cl2 0.0132(3) 0.0134(3) 0.0329(4) -0.0014(3) -0.0032(3) 0.0025(3)
Cl3 0.0153(3) 0.0122(3) 0.0115(3) -0.0008(3) 0.0018(2) -0.0014(3)
Cl4 0.0208(3) 0.0194(3) 0.0194(4) -0.0036(3) -0.0008(3) -0.0067(3)
Cl5 0.0146(3) 0.0138(3) 0.0113(3) -0.0006(3) 0.0005(2) -0.0002(3)
N1 0.0122(11) 0.0111(11) 0.0125(11) -0.0008(9) 0.0010(9) 0.0011(9)
C1 0.0153(14) 0.0143(13) 0.0096(13) 0.0032(11) -0.0021(11) 0.0028(11)
C2 0.0124(13) 0.0113(13) 0.0132(13) 0.0023(11) -0.0012(10) 0.0006(11)
N2 0.0097(11) 0.0088(11) 0.0161(12) 0.0015(9) 0.0009(9) 0.0000(9)
C3 0.0127(13) 0.0170(14) 0.0151(14) 0.0000(11) -0.0011(11) 0.0008(11)
C4 0.0167(14) 0.0224(15) 0.0200(15) -0.0050(12) 0.0022(12) 0.0070(12)

loop_
_atom_type_symbol
_atom_type_description
_atom_type_scat_dispersion_real
_atom_type_scat_dispersion_imag
_atom_type_scat_source
C C 0.0033 0.0016 'International Tables Vol C Tables 4.2.6.8 and 6.1.1.4'
H H 0.0000 0.0000 'International Tables Vol C Tables 4.2.6.8 and 6.1.1.4'
N N 0.0061 0.0033 'International Tables Vol C Tables 4.2.6.8 and 6.1.1.4'
Cl Cl 0.1484 0.1585 'International Tables Vol C Tables 4.2.6.8 and 6.1.1.4'
Sb Sb -0.5866 1.5461 'International Tables Vol C Tables 4.2.6.8 and 6.1.1.4'

loop_
_geom_angle_atom_site_label_1
_geom_angle_atom_site_label_2
_geom_angle_atom_site_label_3
_geom_angle
_geom_angle_site_symmetry_3
Cl1 Sb1 Cl2 91.20(2) .
Cl1 Sb1 Cl3 82.98(2) .
Cl1 Sb1 Cl4 88.22(2) .
Cl1 Sb1 Cl5 84.63(2) .
Cl1 Sb1 Cl4 160.36(2) 4_576
Cl2 Sb1 Cl3 173.97(2) .
Cl2 Sb1 Cl4 90.48(2) .
Cl2 Sb1 Cl5 86.68(2) .
Cl2 Sb1 Cl4 91.32(2) 4_576
Cl4 Sb1 Cl3 90.92(2) .
Cl5 Sb1 Cl3 91.193(19) .
Cl3 Sb1 Cl4 93.639(16) 4_576
Cl4 Sb1 Cl4 111.228(18) 4_576
Cl4 Sb1 Cl5 172.25(2) .
Cl5 Sb1 Cl4 76.076(18) 4_576
Sb1 Cl4 Sb1 127.26(2) 4_575
C1 N1 H1 109.5 .
C1 N1 H2 109.5 .
H1 N1 H2 109.5 .
C1 N1 H3 109.5 .
H1 N1 H3 109.5 .
H2 N1 H3 109.5 .
N1 C1 C2 110.2(2) .
N1 C1 H4 109.6 .
C2 C1 H4 109.6 .
N1 C1 H5 109.6 .
C2 C1 H5 109.6 .
H4 C1 H5 108.1 .
N2 C2 C1 111.7(2) .
N2 C2 H6 109.3 .
C1 C2 H6 109.3 .
N2 C2 H7 109.3 .
C1 C2 H7 109.3 .
H6 C2 H7 107.9 .
C2 N2 C4 110.3(2) .
C2 N2 C3 113.84(19) .
C4 N2 C3 109.7(2) .
C2 N2 H8 107.6 .
C4 N2 H8 107.6 .
C3 N2 H8 107.6 .
N2 C3 H9 109.5 .
N2 C3 H10 109.5 .
H9 C3 H10 109.5 .
N2 C3 H11 109.5 .
H9 C3 H11 109.5 .
H10 C3 H11 109.5 .
N2 C4 H12 109.5 .
N2 C4 H13 109.5 .
H12 C4 H13 109.5 .
N2 C4 H14 109.5 .
H12 C4 H14 109.5 .
H13 C4 H14 109.5 .

loop_
_geom_bond_atom_site_label_1
_geom_bond_atom_site_label_2
_geom_bond_distance
_geom_bond_site_symmetry_2
Sb1 Cl1 2.3912(6) .
Sb1 Cl2 2.4336(7) .
Sb1 Cl3 2.9603(7) .
Sb1 Cl4 2.5682(7) .
Sb1 Cl5 2.6491(6) .
Sb1 Cl4 3.5911(7) 4_576
N1 C1 1.481(3) .
N1 H1 0.8900 .
N1 H2 0.8900 .
N1 H3 0.8900 .
C1 C2 1.521(4) .
C1 H4 0.9700 .
C1 H5 0.9700 .
C2 N2 1.495(3) .
C2 H6 0.9700 .
C2 H7 0.9700 .
N2 C4 1.495(3) .
N2 C3 1.503(3) .
N2 H8 0.9100 .
C3 H9 0.9600 .
C3 H10 0.9600 .
C3 H11 0.9600 .
C4 H12 0.9600 .
C4 H13 0.9600 .
C4 H14 0.9600 .

loop_
_geom_hbond_atom_site_label_D
_geom_hbond_atom_site_label_H
_geom_hbond_atom_site_label_A
_geom_hbond_distance_DH
_geom_hbond_distance_HA
_geom_hbond_distance_DA
_geom_hbond_angle_DHA
_geom_hbond_site_symmetry_A
N1 H1 Cl3 0.89 2.32 3.173(2) 160.2 2_645
N1 H1 Cl5 0.89 2.81 3.162(2) 105.2 3_666
N1 H2 Cl3 0.89 2.33 3.204(2) 169.0 3_666
N1 H3 Cl5 0.89 2.35 3.224(2) 166.7 1_545
N2 H8 Cl3 0.91 2.48 3.215(2) 137.9 .
C1 H5 Cl5 0.97 2.72 3.400(3) 128.0 4_575

loop_
_geom_torsion_atom_site_label_1
_geom_torsion_atom_site_label_2
_geom_torsion_atom_site_label_3
_geom_torsion_atom_site_label_4
_geom_torsion
_geom_torsion_site_symmetry_1
_geom_torsion_site_symmetry_4
Cl1 Sb1 Cl4 Sb1 27.70(3) . 4_575
Cl2 Sb1 Cl4 Sb1 118.89(3) . 4_575
Cl3 Sb1 Cl4 Sb1 -55.24(3) . 4_575
Cl4 Sb1 Cl4 Sb1 -149.51(3) 4_576 4_575
N1 C1 C2 N2 172.8(2) . .
C1 C2 N2 C4 -170.8(2) . .
C1 C2 N2 C3 65.4(3) . .
